data_4132596
loop_
_publ_author_name
'Schwamb, C. Benjamin'
'Fitzpatrick, Keegan P.'
'Brueckner, Alexander C.'
'Richardson, H. Camille'
'Cheong, Paul H.-Y.'
'Scheidt, Karl A.'

_publ_section_title
;
 Enantioselective Synthesis of \a-Amidoboronates Catalyzed by
 Planar-Chiral NHC-Cu(I) Complexes.
;
_journal_issue 34
_journal_name_full 'Journal of the American Chemical Society'
_journal_page_first 10644
_journal_page_last 10648
_journal_paper_doi 10.1021/jacs.8b05045
_journal_volume 140
_journal_year 2018
_chemical_absolute_configuration ad
_chemical_formula_moiety 'C54 H42 Cl Cu Fe N2 O2, 3(C H2 Cl2)'
_chemical_formula_sum 'C57 H48 Cl7 Cu Fe N2 O2'
_chemical_formula_weight 1160.51
_space_group_crystal_system orthorhombic
_space_group_IT_number 19
_space_group_name_Hall 'P 2ac 2ab'
_space_group_name_H-M_alt 'P 21 21 21'
_atom_sites_solution_hydrogens geom
_atom_sites_solution_primary direct
_audit_creation_date 2016-04-26
_audit_creation_method
;
Olex2 1.2
(compiled 2016.02.19 svn.r3266 for OlexSys, GUI svn.r5155)
;
_cell_angle_alpha 90
_cell_angle_beta 90
_cell_angle_gamma 90
_cell_formula_units_Z 4
_cell_length_a 15.6465(4)
_cell_length_b 16.9240(4)
_cell_length_c 19.6011(5)
_cell_measurement_reflns_used 9098
_cell_measurement_temperature 100(2)
_cell_measurement_theta_max 29.040
_cell_measurement_theta_min 2.401
_cell_volume 5190.4(2)
_computing_cell_refinement 'SAINT V8.34A (Bruker, 2013)'
_computing_data_collection 'APEX2 V2014.11-0 (Bruker, 2014)'
_computing_data_reduction 'Bruker SAINT'
_computing_molecular_graphics 'Olex2 (Dolomanov et al., 2009)'
_computing_publication_material 'Olex2 (Dolomanov et al., 2009)'
_computing_structure_refinement 'ShelXL (Sheldrick, 2015)'
_computing_structure_solution 'ShelXT (Sheldrick, 2015)'
_diffrn_ambient_temperature 100.04
_diffrn_detector_area_resol_mean 8
_diffrn_measured_fraction_theta_full 0.997
_diffrn_measured_fraction_theta_max 0.992
_diffrn_measurement_device_type 'Bruker Kappa APEX CCD area detector'
_diffrn_measurement_method '\w and \f scans'
_diffrn_radiation_monochromator 'QuazarTM optics'
_diffrn_radiation_type MoK\a
_diffrn_radiation_wavelength 0.71073
_diffrn_reflns_av_R_equivalents 0.0438
_diffrn_reflns_av_unetI/netI 0.0358
_diffrn_reflns_Laue_measured_fraction_full 0.997
_diffrn_reflns_Laue_measured_fraction_max 0.992
_diffrn_reflns_limit_h_max 24
_diffrn_reflns_limit_h_min -24
_diffrn_reflns_limit_k_max 21
_diffrn_reflns_limit_k_min -25
_diffrn_reflns_limit_l_max 30
_diffrn_reflns_limit_l_min -30
_diffrn_reflns_number 198690
_diffrn_reflns_point_group_measured_fraction_full 0.998
_diffrn_reflns_point_group_measured_fraction_max 0.993
_diffrn_reflns_theta_full 26.000
_diffrn_reflns_theta_max 33.216
_diffrn_reflns_theta_min 1.590
_diffrn_source microsource
_exptl_absorpt_coefficient_mu 1.095
_exptl_absorpt_correction_T_max 0.7465
_exptl_absorpt_correction_T_min 0.6977
_exptl_absorpt_correction_type multi-scan
_exptl_absorpt_process_details
;
SADABS-2014/5 (Bruker,2014/5) was used for absorption correction.
wR2(int) was 0.0669 before and 0.0516 after correction.
The Ratio of minimum to maximum transmission is 0.9346.
The \l/2 correction factor is 0.00150.
;
_exptl_crystal_colour red
_exptl_crystal_density_diffrn 1.485
_exptl_crystal_description block
_exptl_crystal_F_000 2376
_exptl_crystal_size_max 0.295
_exptl_crystal_size_mid 0.119
_exptl_crystal_size_min 0.07
_refine_diff_density_max 1.483
_refine_diff_density_min -1.178
_refine_diff_density_rms 0.106
_refine_ls_abs_structure_details
;
 Flack x determined using 7200 quotients [(I+)-(I-)]/[(I+)+(I-)]
 (Parsons and Flack (2004), Acta Cryst. A60, s61).
;
_refine_ls_abs_structure_Flack 0.016(3)
_refine_ls_extinction_method none
_refine_ls_goodness_of_fit_ref 1.071
_refine_ls_hydrogen_treatment constr
_refine_ls_matrix_type full
_refine_ls_number_parameters 634
_refine_ls_number_reflns 19753
_refine_ls_number_restraints 0
_refine_ls_restrained_S_all 1.071
_refine_ls_R_factor_all 0.0574
_refine_ls_R_factor_gt 0.0479
_refine_ls_shift/su_max 0.001
_refine_ls_shift/su_mean 0.000
_refine_ls_structure_factor_coef Fsqd
_refine_ls_weighting_details 'w=1/[\s^2^(Fo^2^)+(0.0720P)^2^+4.8575P] where P=(Fo^2^+2Fc^2^)/3'
_refine_ls_weighting_scheme calc
_refine_ls_wR_factor_gt 0.1319
_refine_ls_wR_factor_ref 0.1371
_reflns_Friedel_coverage 0.848
_reflns_Friedel_fraction_full 0.998
_reflns_Friedel_fraction_max 0.993
_reflns_number_gt 17365
_reflns_number_total 19753
_reflns_threshold_expression 'I > 2\s(I)'
_cod_data_source_file ja8b05045_si_004.cif
_cod_data_source_block cx0743
_cod_database_code 4132596
_shelxl_version_number 2013-4
_shelx_space_group_comment
;
The symmetry employed for this shelxl refinement is uniquely defined
by the following loop, which should always be used as a source of
symmetry information in preference to the above space-group names.
They are only intended as comments.
;
_shelx_estimated_absorpt_t_max 0.927
_shelx_estimated_absorpt_t_min 0.738
_olex2_refinement_description
;
1. Others
 Fixed Uiso: H7(0.02) H8(0.024) H9(0.025) H10(0.022) H11(0.018) H13(0.021)
 H14(0.028) H15(0.031) H16(0.029) H17(0.021) H19(0.023) H20(0.03) H21(0.033)
 H22(0.03) H23(0.023) H25(0.022) H26(0.032) H27(0.034) H28(0.028) H29(0.02)
 H31(0.019) H32(0.023) H33(0.023) H34(0.025) H35(0.021) H37(0.017) H38(0.019)
 H39(0.017) H42(0.02) H44(0.02) H46A(0.028) H46B(0.028) H46C(0.028) H49(0.03)
 H50(0.031) H51(0.03) H53A(0.046) H53B(0.046) H53C(0.046) H54A(0.063)
 H54B(0.063) H54C(0.063) H56A(0.043) H56B(0.043) H55A(0.057) H55B(0.057)
 H57A(0.046) H57B(0.046)
 Fixed X: H7(0.6738) H8(0.7595) H9(0.8604) H10(0.8727) H11(0.7864) H13(0.5871)
 H14(0.6153) H15(0.6896) H16(0.7345) H17(0.7021) H19(0.4968) H20(0.4285)
 H21(0.4376) H22(0.522) H23(0.5922) H25(0.709) H26(0.6785) H27(0.5403)
 H28(0.4288) H29(0.4578) H31(0.8126) H32(0.8749) H33(0.7897) H34(0.6416)
 H35(0.5788) H37(0.3783) H38(0.4461) H39(0.5153) H42(0.3804) H44(0.4755)
 H46A(0.3508) H46B(0.3081) H46C(0.2716) H49(0.7496) H50(0.7115) H51(0.5899)
 H53A(0.7493) H53B(0.7921) H53C(0.741) H54A(0.3959) H54B(0.4414) H54C(0.491)
 H56A(0.3706) H56B(0.3873) H55A(0.8227) H55B(0.7751) H57A(1.0217) H57B(0.9533)
 Fixed Y: H7(0.3353) H8(0.372) H9(0.4742) H10(0.538) H11(0.5014) H13(0.5542)
 H14(0.6897) H15(0.7402) H16(0.6558) H17(0.5208) H19(0.5128) H20(0.553)
 H21(0.4769) H22(0.3627) H23(0.3223) H25(0.1927) H26(0.0799) H27(0.0546)
 H28(0.1398) H29(0.2498) H31(0.2758) H32(0.1653) H33(0.0613) H34(0.0665)
 H35(0.1759) H37(0.3384) H38(0.2311) H39(0.2967) H42(0.6085) H44(0.6463)
 H46A(0.4886) H46B(0.5631) H46C(0.4761) H49(0.6708) H50(0.6316) H51(0.5563)
 H53A(0.6844) H53B(0.6478) H53C(0.7295) H54A(0.459) H54B(0.538) H54C(0.4554)
 H56A(0.3279) H56B(0.4144) H55A(0.1712) H55B(0.2201) H57A(0.7193) H57B(0.7103)
 Fixed Z: H7(0.6997) H8(0.7905) H9(0.7779) H10(0.6726) H11(0.5811) H13(0.6047)
 H14(0.5977) H15(0.5035) H16(0.4171) H17(0.4215) H19(0.4439) H20(0.3442)
 H21(0.246) H22(0.245) H23(0.3448) H25(0.4462) H26(0.3808) H27(0.3445)
 H28(0.375) H29(0.4442) H31(0.5837) H32(0.6355) H33(0.6734) H34(0.6571)
 H35(0.6048) H37(0.5118) H38(0.5843) H39(0.6882) H42(0.6092) H44(0.7316)
 H46A(0.4723) H46B(0.5093) H46C(0.5228) H49(0.8664) H50(0.9757) H51(0.9952)
 H53A(0.688) H53B(0.7551) H53C(0.7594) H54A(0.9633) H54B(0.9898) H54C(0.9931)
 H56A(0.7971) H56B(0.8274) H55A(0.7733) H55B(0.8319) H57A(0.5373) H57B(0.4771)
;
_olex2_date_sample_data_collection 2016-04-25
_olex2_date_sample_submission 2016-04-22
_olex2_diffrn_ambient_temperature_device 'Oxford Cryosystems'
_olex2_exptl_crystal_mounting_method 'The crystal was mounted on a glass fibre in Paratone oil'
_olex2_submission_original_sample_id cx0743
_olex2_submission_special_instructions 'No special instructions were received'

loop_
_space_group_symop_operation_xyz
'x, y, z'
'-x+1/2, -y, z+1/2'
'-x, y+1/2, -z+1/2'
'x+1/2, -y+1/2, -z'

loop_
_atom_site_label
_atom_site_type_symbol
_atom_site_fract_x
_atom_site_fract_y
_atom_site_fract_z
_atom_site_U_iso_or_equiv
_atom_site_adp_type
_atom_site_occupancy
_atom_site_site_symmetry_order
_atom_site_calc_flag
_atom_site_refinement_flags_posn
Cu1 Cu 0.57167(3) 0.37749(3) 0.79857(2) 0.01908(10) Uani 1 1 d .
Fe1 Fe 0.53795(3) 0.36420(3) 0.56369(2) 0.00995(8) Uani 1 1 d .
Cl1 Cl 0.60508(7) 0.27131(6) 0.84836(5) 0.02664(19) Uani 1 1 d .
O1 O 0.66558(18) 0.6352(2) 0.75159(14) 0.0251(6) Uani 1 1 d .
O2 O 0.4839(2) 0.5009(2) 0.89980(14) 0.0254(6) Uani 1 1 d .
N1 N 0.53005(19) 0.54301(19) 0.77149(15) 0.0172(5) Uani 1 1 d .
N2 N 0.48482(18) 0.46730(18) 0.69184(14) 0.0139(5) Uani 1 1 d .
C1 C 0.66771(19) 0.38835(18) 0.57211(15) 0.0112(5) Uani 1 1 d .
C2 C 0.6306(2) 0.43730(19) 0.51945(16) 0.0115(5) Uani 1 1 d .
C3 C 0.59288(19) 0.3858(2) 0.46918(15) 0.0122(5) Uani 1 1 d .
C4 C 0.60689(19) 0.3054(2) 0.49056(16) 0.0120(5) Uani 1 1 d .
C5 C 0.65332(19) 0.30710(19) 0.55380(15) 0.0110(5) Uani 1 1 d .
C6 C 0.7197(2) 0.41520(19) 0.63077(16) 0.0128(5) Uani 1 1 d .
C7 C 0.7139(2) 0.3770(2) 0.69400(17) 0.0170(6) Uani 1 1 d .
H7 H 0.6738 0.3353 0.6997 0.020 Uiso 1 1 calc R
C8 C 0.7650(2) 0.3985(2) 0.74801(18) 0.0198(7) Uani 1 1 d .
H8 H 0.7595 0.3720 0.7905 0.024 Uiso 1 1 calc R
C9 C 0.8250(2) 0.4591(2) 0.74066(19) 0.0209(7) Uani 1 1 d .
H9 H 0.8604 0.4742 0.7779 0.025 Uiso 1 1 calc R
C10 C 0.8320(2) 0.4968(2) 0.67825(19) 0.0184(6) Uani 1 1 d .
H10 H 0.8727 0.5380 0.6726 0.022 Uiso 1 1 calc R
C11 C 0.7804(2) 0.4752(2) 0.62365(17) 0.0148(6) Uani 1 1 d .
H11 H 0.7864 0.5014 0.5811 0.018 Uiso 1 1 calc R
C12 C 0.6416(2) 0.5241(2) 0.51416(17) 0.0142(6) Uani 1 1 d .
C13 C 0.6164(2) 0.5747(2) 0.56609(19) 0.0172(6) Uani 1 1 d .
H13 H 0.5871 0.5542 0.6047 0.021 Uiso 1 1 calc R
C14 C 0.6335(3) 0.6553(2) 0.5622(2) 0.0236(7) Uani 1 1 d .
H14 H 0.6153 0.6897 0.5977 0.028 Uiso 1 1 calc R
C15 C 0.6776(3) 0.6852(2) 0.5062(2) 0.0258(8) Uani 1 1 d .
H15 H 0.6896 0.7402 0.5035 0.031 Uiso 1 1 calc R
C16 C 0.7036(3) 0.6352(2) 0.4548(2) 0.0242(7) Uani 1 1 d .
H16 H 0.7345 0.6558 0.4171 0.029 Uiso 1 1 calc R
C17 C 0.6852(2) 0.5547(2) 0.45769(18) 0.0176(6) Uani 1 1 d .
H17 H 0.7021 0.5208 0.4215 0.021 Uiso 1 1 calc R
C18 C 0.5498(2) 0.4120(2) 0.40555(16) 0.0152(6) Uani 1 1 d .
C19 C 0.5017(2) 0.4815(2) 0.40384(19) 0.0193(6) Uani 1 1 d .
H19 H 0.4968 0.5128 0.4439 0.023 Uiso 1 1 calc R
C20 C 0.4609(3) 0.5055(3) 0.3445(2) 0.0247(8) Uani 1 1 d .
H20 H 0.4285 0.5530 0.3442 0.030 Uiso 1 1 calc R
C21 C 0.4671(3) 0.4610(3) 0.2861(2) 0.0276(9) Uani 1 1 d .
H21 H 0.4376 0.4769 0.2460 0.033 Uiso 1 1 calc R
C22 C 0.5164(3) 0.3929(3) 0.28565(18) 0.0248(8) Uani 1 1 d .
H22 H 0.5220 0.3627 0.2450 0.030 Uiso 1 1 calc R
C23 C 0.5580(2) 0.3687(2) 0.34531(17) 0.0188(6) Uani 1 1 d .
H23 H 0.5922 0.3223 0.3448 0.023 Uiso 1 1 calc R
C24 C 0.5861(2) 0.2326(2) 0.45195(16) 0.0142(5) Uani 1 1 d .
C25 C 0.6519(2) 0.1819(2) 0.43259(18) 0.0184(6) Uani 1 1 d .
H25 H 0.7090 0.1927 0.4462 0.022 Uiso 1 1 calc R
C26 C 0.6337(3) 0.1150(3) 0.3931(2) 0.0263(8) Uani 1 1 d .
H26 H 0.6785 0.0799 0.3808 0.032 Uiso 1 1 calc R
C27 C 0.5517(3) 0.0998(3) 0.3718(2) 0.0282(9) Uani 1 1 d .
H27 H 0.5403 0.0546 0.3445 0.034 Uiso 1 1 calc R
C28 C 0.4854(3) 0.1500(2) 0.3900(2) 0.0236(7) Uani 1 1 d .
H28 H 0.4288 0.1398 0.3750 0.028 Uiso 1 1 calc R
C29 C 0.5031(2) 0.2159(2) 0.43077(18) 0.0165(6) Uani 1 1 d .
H29 H 0.4578 0.2498 0.4442 0.020 Uiso 1 1 calc R
C30 C 0.68880(19) 0.23743(19) 0.58899(16) 0.0119(5) Uani 1 1 d .
C31 C 0.7774(2) 0.2334(2) 0.59854(17) 0.0155(6) Uani 1 1 d .
H31 H 0.8126 0.2758 0.5837 0.019 Uiso 1 1 calc R
C32 C 0.8146(2) 0.1675(2) 0.62961(19) 0.0191(7) Uani 1 1 d .
H32 H 0.8749 0.1653 0.6355 0.023 Uiso 1 1 calc R
C33 C 0.7644(2) 0.1058(2) 0.6518(2) 0.0192(6) Uani 1 1 d .
H33 H 0.7897 0.0613 0.6734 0.023 Uiso 1 1 calc R
C34 C 0.6764(2) 0.1091(2) 0.6422(2) 0.0208(7) Uani 1 1 d .
H34 H 0.6416 0.0665 0.6571 0.025 Uiso 1 1 calc R
C35 C 0.6390(2) 0.1744(2) 0.61106(19) 0.0174(6) Uani 1 1 d .
H35 H 0.5788 0.1759 0.6048 0.021 Uiso 1 1 calc R
C36 C 0.4191(2) 0.4204(2) 0.58718(16) 0.0138(5) Uani 1 1 d .
C37 C 0.4072(2) 0.3463(2) 0.55386(17) 0.0146(6) Uani 1 1 d .
H37 H 0.3783 0.3384 0.5118 0.017 Uiso 1 1 calc R
C38 C 0.4459(2) 0.2861(2) 0.59432(18) 0.0159(6) Uani 1 1 d .
H38 H 0.4461 0.2311 0.5843 0.019 Uiso 1 1 calc R
C39 C 0.4846(2) 0.3225(2) 0.65286(17) 0.0144(6) Uani 1 1 d .
H39 H 0.5153 0.2967 0.6882 0.017 Uiso 1 1 calc R
C40 C 0.4679(2) 0.40494(19) 0.64743(16) 0.0130(5) Uani 1 1 d .
C41 C 0.3838(2) 0.4978(2) 0.57288(17) 0.0150(6) Uani 1 1 d .
C42 C 0.4025(2) 0.5571(2) 0.61741(17) 0.0165(6) Uani 1 1 d .
H42 H 0.3804 0.6085 0.6092 0.020 Uiso 1 1 calc R
C43 C 0.4547(2) 0.5438(2) 0.67628(16) 0.0136(5) Uani 1 1 d .
C44 C 0.4844(2) 0.5910(2) 0.72718(17) 0.0166(6) Uani 1 1 d .
H44 H 0.4755 0.6463 0.7316 0.020 Uiso 1 1 calc R
C45 C 0.5302(2) 0.4660(2) 0.75119(16) 0.0153(6) Uani 1 1 d .
C46 C 0.3234(2) 0.5072(2) 0.51424(18) 0.0186(6) Uani 1 1 d .
H46A H 0.3508 0.4886 0.4723 0.028 Uiso 1 1 calc GR
H46B H 0.3081 0.5631 0.5093 0.028 Uiso 1 1 calc GR
H46C H 0.2716 0.4761 0.5228 0.028 Uiso 1 1 calc GR
C47 C 0.5781(2) 0.5697(2) 0.82894(17) 0.0184(6) Uani 1 1 d .
C48 C 0.6502(2) 0.6163(2) 0.81780(19) 0.0213(7) Uani 1 1 d .
C49 C 0.7001(2) 0.6393(3) 0.8732(2) 0.0252(8) Uani 1 1 d .
H49 H 0.7496 0.6708 0.8664 0.030 Uiso 1 1 calc R
C50 C 0.6770(3) 0.6160(3) 0.9381(2) 0.0259(8) Uani 1 1 d .
H50 H 0.7115 0.6316 0.9757 0.031 Uiso 1 1 calc R
C51 C 0.6052(3) 0.5708(3) 0.94999(19) 0.0247(8) Uani 1 1 d .
H51 H 0.5899 0.5563 0.9952 0.030 Uiso 1 1 calc R
C52 C 0.5554(2) 0.5464(2) 0.89492(18) 0.0204(7) Uani 1 1 d .
C53 C 0.7432(3) 0.6776(3) 0.7374(3) 0.0306(9) Uani 1 1 d .
H53A H 0.7493 0.6844 0.6880 0.046 Uiso 1 1 calc GR
H53B H 0.7921 0.6478 0.7551 0.046 Uiso 1 1 calc GR
H53C H 0.7410 0.7295 0.7594 0.046 Uiso 1 1 calc GR
C54 C 0.4504(4) 0.4873(4) 0.9668(2) 0.0422(13) Uani 1 1 d .
H54A H 0.3959 0.4590 0.9633 0.063 Uiso 1 1 calc GR
H54B H 0.4414 0.5380 0.9898 0.063 Uiso 1 1 calc GR
H54C H 0.4910 0.4554 0.9931 0.063 Uiso 1 1 calc GR
Cl4 Cl 0.27508(11) 0.35581(9) 0.88104(7) 0.0475(3) Uani 1 1 d .
Cl5 Cl 0.28564(9) 0.41873(10) 0.74379(7) 0.0465(3) Uani 1 1 d .
C56 C 0.3423(3) 0.3771(3) 0.8124(3) 0.0362(10) Uani 1 1 d .
H56A H 0.3706 0.3279 0.7971 0.043 Uiso 1 1 calc R
H56B H 0.3873 0.4144 0.8274 0.043 Uiso 1 1 calc R
Cl2 Cl 0.84383(12) 0.11284(11) 0.87738(9) 0.0563(4) Uani 1 1 d .
Cl3 Cl 0.91301(11) 0.25952(10) 0.82204(8) 0.0509(4) Uani 1 1 d .
C55 C 0.8288(4) 0.1923(4) 0.8202(3) 0.0476(14) Uani 1 1 d .
H55A H 0.8227 0.1712 0.7733 0.057 Uiso 1 1 calc R
H55B H 0.7751 0.2201 0.8319 0.057 Uiso 1 1 calc R
Cl6 Cl 0.92531(13) 0.81902(9) 0.54064(10) 0.0606(4) Uani 1 1 d .
Cl7 Cl 0.90366(10) 0.65340(9) 0.57464(9) 0.0533(4) Uani 1 1 d .
C57 C 0.9601(4) 0.7230(3) 0.5261(3) 0.0384(10) Uani 1 1 d .
H57A H 1.0217 0.7193 0.5373 0.046 Uiso 1 1 calc R
H57B H 0.9533 0.7103 0.4771 0.046 Uiso 1 1 calc R

loop_
_atom_site_aniso_label
_atom_site_aniso_U_11
_atom_site_aniso_U_22
_atom_site_aniso_U_33
_atom_site_aniso_U_23
_atom_site_aniso_U_13
_atom_site_aniso_U_12
Cu1 0.0230(2) 0.0210(2) 0.01331(17) -0.00047(16) -0.00349(15) 0.00599(16)
Fe1 0.00955(16) 0.01193(19) 0.00838(17) -0.00064(15) 0.00012(14) -0.00064(14)
Cl1 0.0336(5) 0.0206(4) 0.0257(4) 0.0052(3) -0.0052(4) -0.0005(4)
O1 0.0224(12) 0.0351(16) 0.0176(12) -0.0026(12) -0.0041(10) 0.0004(12)
O2 0.0277(14) 0.0346(16) 0.0140(11) -0.0029(11) 0.0000(10) 0.0045(12)
N1 0.0175(12) 0.0188(13) 0.0153(12) -0.0061(10) -0.0037(10) 0.0070(10)
N2 0.0138(11) 0.0174(13) 0.0107(11) -0.0014(10) -0.0012(9) 0.0042(9)
C1 0.0115(11) 0.0127(13) 0.0094(12) 0.0000(10) 0.0005(9) -0.0016(9)
C2 0.0118(12) 0.0120(13) 0.0105(12) 0.0001(10) 0.0006(10) -0.0005(10)
C3 0.0114(11) 0.0157(14) 0.0093(12) -0.0001(10) -0.0001(9) 0.0007(10)
C4 0.0106(11) 0.0164(14) 0.0088(12) -0.0008(10) 0.0006(9) 0.0001(10)
C5 0.0090(11) 0.0151(13) 0.0089(12) -0.0011(10) -0.0001(9) -0.0010(9)
C6 0.0126(12) 0.0141(14) 0.0117(13) -0.0003(10) -0.0005(10) -0.0016(10)
C7 0.0158(13) 0.0220(16) 0.0132(13) 0.0000(12) -0.0011(11) -0.0042(12)
C8 0.0223(15) 0.0263(18) 0.0108(13) 0.0019(12) -0.0048(12) -0.0014(13)
C9 0.0210(15) 0.0257(18) 0.0162(15) -0.0037(13) -0.0060(12) -0.0031(13)
C10 0.0172(14) 0.0187(16) 0.0194(15) -0.0018(12) -0.0033(12) -0.0050(12)
C11 0.0136(13) 0.0164(15) 0.0146(14) 0.0012(11) -0.0006(11) -0.0038(11)
C12 0.0128(12) 0.0153(14) 0.0146(14) 0.0024(11) -0.0013(10) -0.0018(11)
C13 0.0208(14) 0.0145(14) 0.0163(14) -0.0007(12) 0.0017(12) -0.0005(11)
C14 0.0292(18) 0.0150(15) 0.0266(18) -0.0016(14) -0.0016(15) -0.0006(13)
C15 0.036(2) 0.0157(16) 0.0255(18) 0.0042(14) -0.0062(16) -0.0051(15)
C16 0.0317(18) 0.0218(18) 0.0191(15) 0.0058(14) -0.0010(13) -0.0069(15)
C17 0.0205(15) 0.0170(15) 0.0152(14) 0.0025(12) 0.0001(12) -0.0036(12)
C18 0.0139(13) 0.0213(15) 0.0104(13) 0.0042(11) -0.0007(10) -0.0037(11)
C19 0.0148(14) 0.0239(17) 0.0190(15) 0.0059(13) -0.0031(12) -0.0031(12)
C20 0.0192(15) 0.0281(19) 0.0267(18) 0.0141(15) -0.0061(14) -0.0037(14)
C21 0.0214(16) 0.041(2) 0.0208(17) 0.0170(16) -0.0091(14) -0.0137(16)
C22 0.0240(17) 0.038(2) 0.0118(14) 0.0055(14) -0.0023(12) -0.0145(15)
C23 0.0187(14) 0.0254(17) 0.0122(13) 0.0011(13) 0.0000(10) -0.0076(13)
C24 0.0181(14) 0.0156(14) 0.0090(12) -0.0012(10) -0.0001(10) 0.0003(11)
C25 0.0197(14) 0.0214(16) 0.0140(14) -0.0050(13) 0.0013(12) 0.0034(12)
C26 0.0325(19) 0.0233(18) 0.0233(17) -0.0099(15) 0.0019(15) 0.0064(15)
C27 0.039(2) 0.0248(19) 0.0213(17) -0.0123(14) -0.0013(16) -0.0006(16)
C28 0.0252(17) 0.0258(19) 0.0197(16) -0.0074(14) -0.0019(13) -0.0065(14)
C29 0.0183(14) 0.0162(15) 0.0151(14) -0.0020(12) 0.0004(12) -0.0036(11)
C30 0.0126(12) 0.0136(14) 0.0095(12) -0.0013(10) -0.0003(10) 0.0018(10)
C31 0.0115(12) 0.0192(15) 0.0157(14) 0.0037(12) 0.0015(10) 0.0013(11)
C32 0.0139(14) 0.0240(17) 0.0196(16) 0.0035(13) -0.0005(12) 0.0034(12)
C33 0.0188(14) 0.0182(16) 0.0207(16) 0.0043(13) 0.0020(12) 0.0031(12)
C34 0.0191(15) 0.0164(15) 0.0269(17) 0.0046(13) 0.0002(13) -0.0011(12)
C35 0.0139(13) 0.0179(16) 0.0203(15) 0.0017(12) -0.0013(12) -0.0010(11)
C36 0.0124(12) 0.0175(14) 0.0115(12) -0.0003(11) 0.0001(10) -0.0002(11)
C37 0.0114(12) 0.0176(14) 0.0146(14) -0.0038(11) 0.0003(10) -0.0005(10)
C38 0.0119(13) 0.0174(15) 0.0183(14) -0.0017(12) 0.0019(11) -0.0029(10)
C39 0.0141(13) 0.0176(15) 0.0114(13) 0.0015(11) 0.0026(10) 0.0006(11)
C40 0.0129(12) 0.0167(14) 0.0093(12) 0.0004(10) 0.0010(10) 0.0015(11)
C41 0.0135(13) 0.0174(14) 0.0141(14) 0.0004(11) -0.0015(11) 0.0030(10)
C42 0.0183(14) 0.0182(15) 0.0131(14) -0.0006(11) -0.0032(11) 0.0041(11)
C43 0.0147(13) 0.0152(13) 0.0110(12) -0.0035(10) -0.0017(10) 0.0036(11)
C44 0.0179(14) 0.0180(16) 0.0139(13) -0.0036(12) -0.0034(11) 0.0060(12)
C45 0.0163(13) 0.0191(15) 0.0105(12) -0.0019(11) -0.0013(11) 0.0056(12)
C46 0.0178(14) 0.0218(16) 0.0163(15) 0.0008(12) -0.0051(12) 0.0021(12)
C47 0.0201(15) 0.0221(16) 0.0132(14) -0.0062(12) -0.0065(12) 0.0086(13)
C48 0.0195(15) 0.0262(18) 0.0183(15) -0.0094(13) -0.0048(12) 0.0089(13)
C49 0.0201(15) 0.031(2) 0.0244(17) -0.0115(16) -0.0072(13) 0.0058(15)
C50 0.0261(17) 0.031(2) 0.0203(16) -0.0114(15) -0.0114(14) 0.0110(15)
C51 0.0273(18) 0.033(2) 0.0140(15) -0.0067(14) -0.0082(13) 0.0126(15)
C52 0.0220(16) 0.0243(17) 0.0149(15) -0.0057(12) -0.0039(12) 0.0095(13)
C53 0.0283(19) 0.030(2) 0.033(2) 0.0002(17) -0.0058(17) -0.0039(16)
C54 0.044(3) 0.066(4) 0.0166(19) -0.001(2) 0.0027(18) -0.006(3)
Cl4 0.0595(8) 0.0461(7) 0.0368(6) 0.0051(5) 0.0167(6) 0.0024(6)
Cl5 0.0394(6) 0.0681(9) 0.0321(6) 0.0063(6) 0.0058(5) 0.0014(6)
C56 0.031(2) 0.041(3) 0.037(2) 0.000(2) 0.0054(18) -0.0051(19)
Cl2 0.0556(9) 0.0611(10) 0.0524(8) 0.0102(7) 0.0034(7) 0.0042(7)
Cl3 0.0524(8) 0.0496(8) 0.0507(8) 0.0022(6) 0.0083(6) 0.0193(6)
C55 0.049(3) 0.051(3) 0.042(3) -0.006(3) -0.008(2) 0.015(3)
Cl6 0.0720(11) 0.0357(7) 0.0742(11) 0.0051(7) 0.0175(9) 0.0107(7)
Cl7 0.0486(7) 0.0432(7) 0.0680(10) 0.0147(7) 0.0058(7) -0.0111(6)
C57 0.040(2) 0.036(2) 0.039(2) 0.008(2) 0.006(2) 0.004(2)

loop_
_atom_type_symbol
_atom_type_description
_atom_type_scat_dispersion_real
_atom_type_scat_dispersion_imag
_atom_type_scat_source
C C 0.0033 0.0016 'International Tables Vol C Tables 4.2.6.8 and 6.1.1.4'
H H 0.0000 0.0000 'International Tables Vol C Tables 4.2.6.8 and 6.1.1.4'
Cl Cl 0.1484 0.1585 'International Tables Vol C Tables 4.2.6.8 and 6.1.1.4'
Cu Cu 0.3201 1.2651 'International Tables Vol C Tables 4.2.6.8 and 6.1.1.4'
Fe Fe 0.3463 0.8444 'International Tables Vol C Tables 4.2.6.8 and 6.1.1.4'
N N 0.0061 0.0033 'International Tables Vol C Tables 4.2.6.8 and 6.1.1.4'
O O 0.0106 0.0060 'International Tables Vol C Tables 4.2.6.8 and 6.1.1.4'

loop_
_geom_angle_atom_site_label_1
_geom_angle_atom_site_label_2
_geom_angle_atom_site_label_3
_geom_angle
C45 Cu1 Cl1 173.33(11)
C1 Fe1 C2 40.53(12)
C1 Fe1 C36 138.18(13)
C1 Fe1 C40 112.64(12)
C2 Fe1 C36 115.39(13)
C3 Fe1 C1 68.38(12)
C3 Fe1 C2 40.48(12)
C3 Fe1 C36 118.31(12)
C3 Fe1 C37 110.54(13)
C3 Fe1 C40 149.35(13)
C4 Fe1 C1 68.72(12)
C4 Fe1 C2 68.46(13)
C4 Fe1 C3 40.84(13)
C4 Fe1 C5 40.96(12)
C4 Fe1 C36 145.41(12)
C4 Fe1 C37 112.48(13)
C4 Fe1 C39 129.74(13)
C4 Fe1 C40 169.82(13)
C5 Fe1 C1 40.73(12)
C5 Fe1 C2 68.33(12)
C5 Fe1 C3 68.59(12)
C5 Fe1 C36 172.90(12)
C5 Fe1 C37 141.93(13)
C5 Fe1 C39 105.92(13)
C5 Fe1 C40 133.55(12)
C37 Fe1 C1 176.96(13)
C37 Fe1 C2 136.87(13)
C37 Fe1 C36 39.50(12)
C37 Fe1 C40 66.71(13)
C38 Fe1 C1 142.36(13)
C38 Fe1 C2 172.35(13)
C38 Fe1 C3 131.88(13)
C38 Fe1 C4 105.17(13)
C38 Fe1 C5 109.98(13)
C38 Fe1 C36 67.18(13)
C38 Fe1 C37 40.50(14)
C38 Fe1 C39 40.95(14)
C38 Fe1 C40 67.28(13)
C39 Fe1 C1 113.30(13)
C39 Fe1 C2 146.48(13)
C39 Fe1 C3 170.09(13)
C39 Fe1 C36 67.53(13)
C39 Fe1 C37 68.29(13)
C39 Fe1 C40 40.10(13)
C40 Fe1 C2 119.56(13)
C40 Fe1 C36 39.52(12)
C48 O1 C53 116.9(3)
C52 O2 C54 117.1(3)
C44 N1 C47 125.4(3)
C45 N1 C44 112.2(3)
C45 N1 C47 122.2(3)
C40 N2 C43 119.8(3)
C45 N2 C40 128.3(3)
C45 N2 C43 111.9(3)
C2 C1 Fe1 70.35(17)
C2 C1 C6 126.8(3)
C5 C1 Fe1 68.86(16)
C5 C1 C2 107.9(3)
C5 C1 C6 125.0(3)
C6 C1 Fe1 131.2(2)
C1 C2 Fe1 69.12(17)
C1 C2 C12 124.9(3)
C3 C2 Fe1 69.02(17)
C3 C2 C1 107.8(3)
C3 C2 C12 126.8(3)
C12 C2 Fe1 134.0(2)
C2 C3 Fe1 70.49(17)
C2 C3 C18 125.3(3)
C4 C3 Fe1 68.71(17)
C4 C3 C2 108.1(3)
C4 C3 C18 126.6(3)
C18 C3 Fe1 127.9(2)
C3 C4 Fe1 70.45(18)
C3 C4 C24 127.1(3)
C5 C4 Fe1 69.73(17)
C5 C4 C3 108.0(3)
C5 C4 C24 124.6(3)
C24 C4 Fe1 130.1(2)
C1 C5 Fe1 70.42(17)
C1 C5 C30 126.1(3)
C4 C5 Fe1 69.31(17)
C4 C5 C1 108.2(3)
C4 C5 C30 125.3(3)
C30 C5 Fe1 131.5(2)
C7 C6 C1 120.7(3)
C11 C6 C1 121.3(3)
C11 C6 C7 117.9(3)
C6 C7 H7 119.3
C8 C7 C6 121.4(3)
C8 C7 H7 119.3
C7 C8 H8 119.8
C7 C8 C9 120.3(3)
C9 C8 H8 119.8
C8 C9 H9 120.6
C10 C9 C8 118.8(3)
C10 C9 H9 120.6
C9 C10 H10 119.6
C9 C10 C11 120.9(3)
C11 C10 H10 119.6
C6 C11 H11 119.7
C10 C11 C6 120.6(3)
C10 C11 H11 119.7
C13 C12 C2 121.8(3)
C13 C12 C17 119.4(3)
C17 C12 C2 118.6(3)
C12 C13 H13 119.7
C12 C13 C14 120.7(4)
C14 C13 H13 119.7
C13 C14 H14 120.2
C15 C14 C13 119.7(4)
C15 C14 H14 120.2
C14 C15 H15 120.0
C16 C15 C14 120.0(4)
C16 C15 H15 120.0
C15 C16 H16 119.7
C15 C16 C17 120.7(4)
C17 C16 H16 119.7
C12 C17 H17 120.2
C16 C17 C12 119.6(3)
C16 C17 H17 120.2
C19 C18 C3 121.1(3)
C23 C18 C3 120.7(3)
C23 C18 C19 118.1(3)
C18 C19 H19 119.5
C20 C19 C18 121.0(4)
C20 C19 H19 119.5
C19 C20 H20 119.8
C21 C20 C19 120.4(4)
C21 C20 H20 119.8
C20 C21 H21 120.0
C20 C21 C22 120.0(3)
C22 C21 H21 120.0
C21 C22 H22 120.1
C21 C22 C23 119.7(4)
C23 C22 H22 120.1
C18 C23 C22 120.7(4)
C18 C23 H23 119.6
C22 C23 H23 119.6
C25 C24 C4 119.2(3)
C29 C24 C4 121.7(3)
C29 C24 C25 118.9(3)
C24 C25 H25 120.1
C24 C25 C26 119.8(3)
C26 C25 H25 120.1
C25 C26 H26 119.7
C27 C26 C25 120.7(4)
C27 C26 H26 119.7
C26 C27 H27 119.8
C26 C27 C28 120.3(4)
C28 C27 H27 119.8
C27 C28 H28 120.4
C27 C28 C29 119.1(4)
C29 C28 H28 120.4
C24 C29 C28 121.1(3)
C24 C29 H29 119.5
C28 C29 H29 119.5
C31 C30 C5 118.3(3)
C35 C30 C5 123.3(3)
C35 C30 C31 118.4(3)
C30 C31 H31 119.7
C32 C31 C30 120.7(3)
C32 C31 H31 119.7
C31 C32 H32 119.8
C33 C32 C31 120.3(3)
C33 C32 H32 119.8
C32 C33 H33 120.3
C32 C33 C34 119.5(3)
C34 C33 H33 120.3
C33 C34 H34 119.8
C33 C34 C35 120.5(3)
C35 C34 H34 119.8
C30 C35 C34 120.7(3)
C30 C35 H35 119.6
C34 C35 H35 119.6
C37 C36 Fe1 67.92(18)
C37 C36 C40 106.7(3)
C37 C36 C41 131.0(3)
C40 C36 Fe1 68.42(18)
C40 C36 C41 121.9(3)
C41 C36 Fe1 133.8(2)
Fe1 C37 H37 124.7
C36 C37 Fe1 72.58(18)
C36 C37 H37 125.7
C36 C37 C38 108.6(3)
C38 C37 Fe1 68.54(18)
C38 C37 H37 125.7
Fe1 C38 H38 124.7
C37 C38 Fe1 70.96(19)
C37 C38 H38 125.8
C37 C38 C39 108.4(3)
C39 C38 Fe1 70.13(18)
C39 C38 H38 125.8
Fe1 C39 H39 124.9
C38 C39 Fe1 68.92(19)
C38 C39 H39 126.8
C40 C39 Fe1 71.05(19)
C40 C39 C38 106.5(3)
C40 C39 H39 126.8
N2 C40 Fe1 129.9(2)
N2 C40 C36 118.6(3)
N2 C40 C39 131.4(3)
C36 C40 Fe1 72.06(18)
C39 C40 Fe1 68.85(18)
C39 C40 C36 109.8(3)
C36 C41 C46 119.1(3)
C42 C41 C36 117.4(3)
C42 C41 C46 123.3(3)
C41 C42 H42 119.2
C41 C42 C43 121.6(3)
C43 C42 H42 119.2
N2 C43 C42 120.6(3)
C44 C43 N2 105.5(3)
C44 C43 C42 134.0(3)
N1 C44 H44 126.5
C43 C44 N1 106.9(3)
C43 C44 H44 126.5
N1 C45 Cu1 128.2(2)
N1 C45 N2 103.5(3)
N2 C45 Cu1 128.0(3)
C41 C46 H46A 109.5
C41 C46 H46B 109.5
C41 C46 H46C 109.5
H46A C46 H46B 109.5
H46A C46 H46C 109.5
H46B C46 H46C 109.5
C48 C47 N1 118.8(3)
C48 C47 C52 120.7(3)
C52 C47 N1 120.5(4)
O1 C48 C47 115.3(3)
O1 C48 C49 125.4(4)
C47 C48 C49 119.3(4)
C48 C49 H49 120.3
C50 C49 C48 119.5(4)
C50 C49 H49 120.3
C49 C50 H50 119.1
C51 C50 C49 121.8(3)
C51 C50 H50 119.1
C50 C51 H51 120.4
C50 C51 C52 119.3(4)
C52 C51 H51 120.4
O2 C52 C47 115.7(3)
O2 C52 C51 124.9(4)
C51 C52 C47 119.4(4)
O1 C53 H53A 109.5
O1 C53 H53B 109.5
O1 C53 H53C 109.5
H53A C53 H53B 109.5
H53A C53 H53C 109.5
H53B C53 H53C 109.5
O2 C54 H54A 109.5
O2 C54 H54B 109.5
O2 C54 H54C 109.5
H54A C54 H54B 109.5
H54A C54 H54C 109.5
H54B C54 H54C 109.5
Cl4 C56 Cl5 111.6(3)
Cl4 C56 H56A 109.3
Cl4 C56 H56B 109.3
Cl5 C56 H56A 109.3
Cl5 C56 H56B 109.3
H56A C56 H56B 108.0
Cl2 C55 H55A 109.1
Cl2 C55 H55B 109.1
Cl3 C55 Cl2 112.5(3)
Cl3 C55 H55A 109.1
Cl3 C55 H55B 109.1
H55A C55 H55B 107.8
Cl6 C57 Cl7 112.4(3)
Cl6 C57 H57A 109.1
Cl6 C57 H57B 109.1
Cl7 C57 H57A 109.1
Cl7 C57 H57B 109.1
H57A C57 H57B 107.9

loop_
_geom_bond_atom_site_label_1
_geom_bond_atom_site_label_2
_geom_bond_distance
Cu1 Cl1 2.1107(11)
Cu1 C45 1.878(3)
Fe1 C1 2.078(3)
Fe1 C2 2.094(3)
Fe1 C3 2.074(3)
Fe1 C4 2.051(3)
Fe1 C5 2.057(3)
Fe1 C36 2.139(3)
Fe1 C37 2.077(3)
Fe1 C38 2.045(3)
Fe1 C39 2.061(3)
Fe1 C40 2.090(3)
O1 C48 1.358(5)
O1 C53 1.438(5)
O2 C52 1.362(5)
O2 C54 1.432(5)
N1 C44 1.387(4)
N1 C45 1.363(5)
N1 C47 1.428(4)
N2 C40 1.393(4)
N2 C43 1.412(4)
N2 C45 1.363(4)
C1 C2 1.445(4)
C1 C5 1.439(4)
C1 C6 1.480(4)
C2 C3 1.442(4)
C2 C12 1.483(5)
C3 C4 1.439(5)
C3 C18 1.486(4)
C4 C5 1.437(4)
C4 C24 1.483(5)
C5 C30 1.475(4)
C6 C7 1.401(5)
C6 C11 1.397(4)
C7 H7 0.9500
C7 C8 1.376(5)
C8 H8 0.9500
C8 C9 1.399(5)
C9 H9 0.9500
C9 C10 1.384(5)
C10 H10 0.9500
C10 C11 1.390(5)
C11 H11 0.9500
C12 C13 1.388(5)
C12 C17 1.399(5)
C13 H13 0.9500
C13 C14 1.392(5)
C14 H14 0.9500
C14 C15 1.391(6)
C15 H15 0.9500
C15 C16 1.378(6)
C16 H16 0.9500
C16 C17 1.395(5)
C17 H17 0.9500
C18 C19 1.397(5)
C18 C23 1.396(5)
C19 H19 0.9500
C19 C20 1.388(5)
C20 H20 0.9500
C20 C21 1.372(7)
C21 H21 0.9500
C21 C22 1.389(7)
C22 H22 0.9500
C22 C23 1.399(5)
C23 H23 0.9500
C24 C25 1.393(5)
C24 C29 1.391(5)
C25 H25 0.9500
C25 C26 1.401(5)
C26 H26 0.9500
C26 C27 1.373(6)
C27 H27 0.9500
C27 C28 1.387(6)
C28 H28 0.9500
C28 C29 1.400(5)
C29 H29 0.9500
C30 C31 1.401(4)
C30 C35 1.390(5)
C31 H31 0.9500
C31 C32 1.397(5)
C32 H32 0.9500
C32 C33 1.378(5)
C33 H33 0.9500
C33 C34 1.390(5)
C34 H34 0.9500
C34 C35 1.392(5)
C35 H35 0.9500
C36 C37 1.426(5)
C36 C40 1.431(4)
C36 C41 1.449(5)
C37 H37 0.9500
C37 C38 1.427(5)
C38 H38 0.9500
C38 C39 1.436(5)
C39 H39 0.9500
C39 C40 1.424(5)
C41 C42 1.362(5)
C41 C46 1.497(5)
C42 H42 0.9500
C42 C43 1.432(5)
C43 C44 1.359(5)
C44 H44 0.9500
C46 H46A 0.9800
C46 H46B 0.9800
C46 H46C 0.9800
C47 C48 1.393(6)
C47 C52 1.398(5)
C48 C49 1.393(5)
C49 H49 0.9500
C49 C50 1.380(6)
C50 H50 0.9500
C50 C51 1.379(7)
C51 H51 0.9500
C51 C52 1.394(5)
C53 H53A 0.9800
C53 H53B 0.9800
C53 H53C 0.9800
C54 H54A 0.9800
C54 H54B 0.9800
C54 H54C 0.9800
Cl4 C56 1.745(5)
Cl5 C56 1.758(6)
C56 H56A 0.9900
C56 H56B 0.9900
Cl2 C55 1.767(7)
Cl3 C55 1.741(7)
C55 H55A 0.9900
C55 H55B 0.9900
Cl6 C57 1.738(6)
Cl7 C57 1.753(5)
C57 H57A 0.9900
C57 H57B 0.9900

loop_
_geom_torsion_atom_site_label_1
_geom_torsion_atom_site_label_2
_geom_torsion_atom_site_label_3
_geom_torsion_atom_site_label_4
_geom_torsion
Fe1 C1 C2 C3 -58.3(2)
Fe1 C1 C2 C12 129.8(3)
Fe1 C1 C5 C4 59.2(2)
Fe1 C1 C5 C30 -127.6(3)
Fe1 C1 C6 C7 49.5(5)
Fe1 C1 C6 C11 -135.3(3)
Fe1 C2 C3 C4 -58.6(2)
Fe1 C2 C3 C18 123.2(3)
Fe1 C2 C12 C13 34.8(5)
Fe1 C2 C12 C17 -150.7(3)
Fe1 C3 C4 C5 -59.9(2)
Fe1 C3 C4 C24 126.1(3)
Fe1 C3 C18 C19 56.7(4)
Fe1 C3 C18 C23 -124.8(3)
Fe1 C4 C5 C1 -59.9(2)
Fe1 C4 C5 C30 126.9(3)
Fe1 C4 C24 C25 -147.5(3)
Fe1 C4 C24 C29 36.6(5)
Fe1 C5 C30 C31 -149.0(3)
Fe1 C5 C30 C35 33.3(5)
Fe1 C36 C37 C38 59.4(2)
Fe1 C36 C40 N2 126.2(3)
Fe1 C36 C40 C39 -58.7(2)
Fe1 C36 C41 C42 -86.4(4)
Fe1 C36 C41 C46 98.7(4)
Fe1 C37 C38 C39 60.4(2)
Fe1 C38 C39 C40 61.5(2)
Fe1 C39 C40 N2 -125.1(4)
Fe1 C39 C40 C36 60.6(2)
O1 C48 C49 C50 179.9(4)
N1 C47 C48 O1 3.0(5)
N1 C47 C48 C49 -176.7(3)
N1 C47 C52 O2 -2.9(5)
N1 C47 C52 C51 177.5(3)
N2 C43 C44 N1 -0.4(4)
C1 C2 C3 Fe1 58.4(2)
C1 C2 C3 C4 -0.2(3)
C1 C2 C3 C18 -178.4(3)
C1 C2 C12 C13 -59.1(5)
C1 C2 C12 C17 115.3(4)
C1 C5 C30 C31 -53.8(4)
C1 C5 C30 C35 128.5(4)
C1 C6 C7 C8 176.5(3)
C1 C6 C11 C10 -176.4(3)
C2 C1 C5 Fe1 -59.8(2)
C2 C1 C5 C4 -0.6(3)
C2 C1 C5 C30 172.6(3)
C2 C1 C6 C7 145.1(3)
C2 C1 C6 C11 -39.7(5)
C2 C3 C4 Fe1 59.7(2)
C2 C3 C4 C5 -0.1(3)
C2 C3 C4 C24 -174.2(3)
C2 C3 C18 C19 -35.2(5)
C2 C3 C18 C23 143.3(3)
C2 C12 C13 C14 174.8(3)
C2 C12 C17 C16 -173.7(3)
C3 C2 C12 C13 130.5(4)
C3 C2 C12 C17 -55.0(5)
C3 C4 C5 Fe1 60.3(2)
C3 C4 C5 C1 0.4(3)
C3 C4 C5 C30 -172.8(3)
C3 C4 C24 C25 117.4(4)
C3 C4 C24 C29 -58.5(5)
C3 C18 C19 C20 -179.4(3)
C3 C18 C23 C22 179.1(3)
C4 C3 C18 C19 147.0(3)
C4 C3 C18 C23 -34.5(5)
C4 C5 C30 C31 118.3(4)
C4 C5 C30 C35 -59.4(5)
C4 C24 C25 C26 -176.7(3)
C4 C24 C29 C28 175.2(3)
C5 C1 C2 Fe1 58.8(2)
C5 C1 C2 C3 0.5(3)
C5 C1 C2 C12 -171.4(3)
C5 C1 C6 C7 -42.1(5)
C5 C1 C6 C11 133.1(3)
C5 C4 C24 C25 -55.8(4)
C5 C4 C24 C29 128.3(4)
C5 C30 C31 C32 -177.9(3)
C5 C30 C35 C34 178.1(3)
C6 C1 C2 Fe1 -127.4(3)
C6 C1 C2 C3 174.3(3)
C6 C1 C2 C12 2.4(5)
C6 C1 C5 Fe1 126.3(3)
C6 C1 C5 C4 -174.5(3)
C6 C1 C5 C30 -1.3(5)
C6 C7 C8 C9 -0.6(6)
C7 C6 C11 C10 -1.2(5)
C7 C8 C9 C10 -0.1(6)
C8 C9 C10 C11 0.1(6)
C9 C10 C11 C6 0.5(6)
C11 C6 C7 C8 1.2(5)
C12 C2 C3 Fe1 -129.9(3)
C12 C2 C3 C4 171.4(3)
C12 C2 C3 C18 -6.7(5)
C12 C13 C14 C15 -1.0(6)
C13 C12 C17 C16 0.9(5)
C13 C14 C15 C16 0.3(6)
C14 C15 C16 C17 1.0(6)
C15 C16 C17 C12 -1.6(6)
C17 C12 C13 C14 0.4(5)
C18 C3 C4 Fe1 -122.1(3)
C18 C3 C4 C5 178.0(3)
C18 C3 C4 C24 3.9(5)
C18 C19 C20 C21 0.1(6)
C19 C18 C23 C22 -2.4(5)
C19 C20 C21 C22 -1.9(6)
C20 C21 C22 C23 1.6(6)
C21 C22 C23 C18 0.6(5)
C23 C18 C19 C20 2.1(5)
C24 C4 C5 Fe1 -125.4(3)
C24 C4 C5 C1 174.7(3)
C24 C4 C5 C30 1.4(5)
C24 C25 C26 C27 1.5(6)
C25 C24 C29 C28 -0.7(5)
C25 C26 C27 C28 -0.8(7)
C26 C27 C28 C29 -0.6(7)
C27 C28 C29 C24 1.4(6)
C29 C24 C25 C26 -0.7(5)
C30 C31 C32 C33 -0.4(6)
C31 C30 C35 C34 0.4(5)
C31 C32 C33 C34 0.8(6)
C32 C33 C34 C35 -0.5(6)
C33 C34 C35 C30 -0.1(6)
C35 C30 C31 C32 -0.1(5)
C36 C37 C38 Fe1 -61.9(2)
C36 C37 C38 C39 -1.5(4)
C36 C41 C42 C43 -0.2(5)
C37 C36 C40 Fe1 57.3(2)
C37 C36 C40 N2 -176.5(3)
C37 C36 C40 C39 -1.4(4)
C37 C36 C41 C42 175.3(3)
C37 C36 C41 C46 0.4(5)
C37 C38 C39 Fe1 -60.9(2)
C37 C38 C39 C40 0.6(4)
C38 C39 C40 Fe1 -60.1(2)
C38 C39 C40 N2 174.8(3)
C38 C39 C40 C36 0.5(4)
C40 N2 C43 C42 3.9(5)
C40 N2 C43 C44 -177.5(3)
C40 N2 C45 Cu1 -9.3(5)
C40 N2 C45 N1 177.1(3)
C40 C36 C37 Fe1 -57.6(2)
C40 C36 C37 C38 1.8(4)
C40 C36 C41 C42 3.4(5)
C40 C36 C41 C46 -171.5(3)
C41 C36 C37 Fe1 129.5(4)
C41 C36 C37 C38 -171.1(3)
C41 C36 C40 Fe1 -129.0(3)
C41 C36 C40 N2 -2.8(5)
C41 C36 C40 C39 172.3(3)
C41 C42 C43 N2 -3.4(5)
C41 C42 C43 C44 178.5(4)
C42 C43 C44 N1 178.0(4)
C43 N2 C40 Fe1 89.1(4)
C43 N2 C40 C36 -0.8(4)
C43 N2 C40 C39 -174.7(3)
C43 N2 C45 Cu1 172.1(3)
C43 N2 C45 N1 -1.6(4)
C44 N1 C45 Cu1 -172.3(3)
C44 N1 C45 N2 1.4(4)
C44 N1 C47 C48 -65.9(5)
C44 N1 C47 C52 117.1(4)
C45 N1 C44 C43 -0.6(4)
C45 N1 C47 C48 108.7(4)
C45 N1 C47 C52 -68.3(5)
C45 N2 C40 Fe1 -89.5(4)
C45 N2 C40 C36 -179.4(3)
C45 N2 C40 C39 6.7(6)
C45 N2 C43 C42 -177.3(3)
C45 N2 C43 C44 1.3(4)
C46 C41 C42 C43 174.4(3)
C47 N1 C44 C43 174.4(3)
C47 N1 C45 Cu1 12.5(5)
C47 N1 C45 N2 -173.9(3)
C47 C48 C49 C50 -0.4(6)
C48 C47 C52 O2 -179.9(3)
C48 C47 C52 C51 0.5(5)
C48 C49 C50 C51 -0.4(6)
C49 C50 C51 C52 1.3(6)
C50 C51 C52 O2 179.1(4)
C50 C51 C52 C47 -1.3(6)
C52 C47 C48 O1 -180.0(3)
C52 C47 C48 C49 0.3(6)
C53 O1 C48 C47 -175.0(3)
C53 O1 C48 C49 4.7(6)
C54 O2 C52 C47 -169.5(4)
C54 O2 C52 C51 10.0(6)
